data_1536856
loop_
_publ_author_name
'Komm, T.'
'Schleid, T.'

_publ_section_title
;
 The new cesium praseodymium thiophosphate Cs3 Pr5 (P S4)6
;
_journal_name_full 'Zeitschrift fuer Anorganische und Allgemeine Chemie'
_journal_page_first 712
_journal_page_last 716
_journal_volume 630
_journal_year 2004
_chemical_formula_sum 'Cs3 P6 Pr5 S24'
_chemical_name_systematic 'Cs3 Pr5 (P S4)6'
_space_group_IT_number 15
_symmetry_space_group_name_Hall '-C 2yc'
_symmetry_space_group_name_H-M 'C 1 2/c 1'
_cell_angle_alpha 90
_cell_angle_beta 103.276
_cell_angle_gamma 90
_cell_formula_units_Z 4
_cell_length_a 16.2778
_cell_length_b 13.1509
_cell_length_c 21.1045
_cell_volume 4397.055
_citation_journal_id_ASTM ZAACAB
_cod_data_source_file Komm_ZAACAB_2004_1332.cif
_cod_data_source_block Cs3P6Pr5S24
_cod_database_code 1536856

loop_
_symmetry_equiv_pos_as_xyz
x,y,z
-x,y,-z+1/2
-x,-y,-z
x,-y,z-1/2
x+1/2,y+1/2,z
-x+1/2,y+1/2,-z+1/2
-x+1/2,-y+1/2,-z
x+1/2,-y+1/2,z-1/2

loop_
_atom_site_label
_atom_site_type_symbol
_atom_site_fract_x
_atom_site_fract_y
_atom_site_fract_z
_atom_site_occupancy
_atom_site_U_iso_or_equiv
Pr1 Pr+3 0 0.93414 0.25 1 0.0
S2 S-2 0.07461 0.24538 0.14355 1 0.0
S3 S-2 0.10814 0.33019 0.44229 1 0.0
Pr3 Pr+3 0.05471 0.11695 0.432127 1 0.0
S5 S-2 0.35202 0.33006 0.43458 1 0.0
S4 S-2 0.07205 0.40231 0.02072 1 0.0
Cs1 Cs+1 0.17866 0.37496 0.28965 1 0.0
P3 P+5 0.19775 0.04171 0.33658 1 0.0
P1 P+5 0.01613 0.36833 0.09648 1 0.0
S9 S-2 0.28836 0.10633 0.29849 1 0.0
S1 S-2 0.01468 0.49034 0.15403 1 0.0
S10 S-2 0.32555 0.39264 0.18388 1 0.0
S7 S-2 0.08379 0.00297 0.15025 1 0.0
S6 S-2 0.47806 0.25894 0.34004 1 0.0
S8 S-2 0.44401 0.3962 0.0252 1 0.0
P2 P+5 0.45315 0.37136 0.39904 1 0.0
S12 S-2 0.23164 0.06283 0.43629 1 0.0
S11 S-2 0.08773 0.12019 0.30306 1 0.0
Cs2 Cs+1 0.25632 0.24573 0.02762 0.5 0.0
Pr2 Pr+3 0.40312 0.1119 0.42506 1 0.0
